data_4339441
loop_
_publ_author_name
'Zhang, Zhiming'
'Qi, Yanfei'
'Qin, Chao'
'Li, Yangguang'
'Wang, Enbo'
'Wang, Xinlong'
'Su, Zhongmin'
'Xu, Lin'

_publ_section_title
;
 Two multi-copper-containing heteropolyoxotungstates constructed from the
 lacunary Keggin polyoxoanion and the high-nuclear spin cluster.
;
_journal_issue 20
_journal_name_full 'Inorganic chemistry'
_journal_page_first 8162
_journal_page_last 8169
_journal_paper_doi 10.1021/ic7012864
_journal_volume 46
_journal_year 2007
_chemical_formula_sum 'Cu14 H77 Na16 O164.5 Si4 W32'
_chemical_formula_weight 9962.58
_chemical_name_systematic
; 
 ? 
;
_space_group_IT_number 12
_symmetry_cell_setting monoclinic
_symmetry_space_group_name_Hall '-C 2y'
_symmetry_space_group_name_H-M 'C 1 2/m 1'
_atom_sites_solution_hydrogens none
_atom_sites_solution_primary direct
_atom_sites_solution_secondary difmap
_audit_creation_method SHELXL-97
_cell_angle_alpha 90.00
_cell_angle_beta 113.65(3)
_cell_angle_gamma 90.00
_cell_formula_units_Z 2
_cell_length_a 27.629(6)
_cell_length_b 22.898(5)
_cell_length_c 16.095(3)
_cell_measurement_reflns_used 8327
_cell_measurement_temperature 293(2)
_cell_measurement_theta_max 25.00
_cell_measurement_theta_min 3.13
_cell_volume 9327(4)
_computing_cell_refinement auto
_computing_data_collection auto
_computing_data_reduction auto
_computing_structure_refinement 'SHELXL-97 (Sheldrick, 1997)'
_computing_structure_solution 'SHELXS-97 (Sheldrick, 1990)'
_diffrn_ambient_temperature 293(2)
_diffrn_detector_area_resol_mean 0.01
_diffrn_measured_fraction_theta_full 0.986
_diffrn_measured_fraction_theta_max 0.986
_diffrn_measurement_device_type 'Rigaku RAXIS RAPID IP'
_diffrn_measurement_method Oscillation
_diffrn_radiation_monochromator graphite
_diffrn_radiation_source 'fine-focus sealed tube'
_diffrn_radiation_type MoK\a
_diffrn_radiation_wavelength 0.71073
_diffrn_reflns_av_R_equivalents 0.1325
_diffrn_reflns_av_sigmaI/netI 0.1081
_diffrn_reflns_limit_h_max 32
_diffrn_reflns_limit_h_min -32
_diffrn_reflns_limit_k_max 27
_diffrn_reflns_limit_k_min -27
_diffrn_reflns_limit_l_max 19
_diffrn_reflns_limit_l_min -19
_diffrn_reflns_number 35297
_diffrn_reflns_theta_full 25.00
_diffrn_reflns_theta_max 25.00
_diffrn_reflns_theta_min 3.13
_exptl_absorpt_coefficient_mu 21.362
_exptl_absorpt_correction_T_max 0.014
_exptl_absorpt_correction_T_min 0.005
_exptl_absorpt_correction_type numerical
_exptl_absorpt_process_details 'ABSCOR by T.Higashi    8 March, 1995'
_exptl_crystal_colour blue
_exptl_crystal_density_diffrn 3.547
_exptl_crystal_density_method 'not measured'
_exptl_crystal_description block
_exptl_crystal_F_000 8798
_exptl_crystal_size_max 0.26
_exptl_crystal_size_mid 0.24
_exptl_crystal_size_min 0.20
_refine_diff_density_max 1.916
_refine_diff_density_min -1.916
_refine_diff_density_rms 0.389
_refine_ls_extinction_method none
_refine_ls_goodness_of_fit_ref 1.023
_refine_ls_hydrogen_treatment none
_refine_ls_matrix_type full
_refine_ls_number_parameters 607
_refine_ls_number_reflns 8327
_refine_ls_number_restraints 93
_refine_ls_restrained_S_all 1.021
_refine_ls_R_factor_all 0.1066
_refine_ls_R_factor_gt 0.0584
_refine_ls_shift/su_max 0.000
_refine_ls_shift/su_mean 0.000
_refine_ls_structure_factor_coef Fsqd
_refine_ls_weighting_details 'calc w=1/[\s^2^(Fo^2^)+(0.0523P)^2^+208.9460P] where P=(Fo^2^+2Fc^2^)/3'
_refine_ls_weighting_scheme calc
_refine_ls_wR_factor_gt 0.1217
_refine_ls_wR_factor_ref 0.1410
_reflns_number_gt 5314
_reflns_number_total 8327
_reflns_threshold_expression >2sigma(I)
_cod_data_source_file ic7012864-file003.cif
_cod_data_source_block 1
_cod_depositor_comments
;
The following automatic conversions were performed:

'_exptl_absorpt_correction_type' value 'Numerical' changed to
'numerical' according to
/usr/data/users/saulius/automatic-downloads/retrospective/ACS/lib/dictionaries/cif_core.dic
dictionary named 'cif_core.dic' version 2.4.2 from 2011-04-26.

Automatic conversion script
Id: cif_fix_values 2281 2013-09-26 08:29:07Z andrius 
;
_cod_original_cell_volume 9327(3)
_cod_original_sg_symbol_H-M C2/m
_cod_original_formula_sum 'Cu14 H77 Na16 O164.50 Si4 W32'
_cod_database_code 4339441

loop_
_symmetry_equiv_pos_as_xyz
'x, y, z'
'-x, y, -z'
'x+1/2, y+1/2, z'
'-x+1/2, y+1/2, -z'
'-x, -y, -z'
'x, -y, z'
'-x+1/2, -y+1/2, -z'
'x+1/2, -y+1/2, z'

loop_
_atom_site_label
_atom_site_type_symbol
_atom_site_fract_x
_atom_site_fract_y
_atom_site_fract_z
_atom_site_U_iso_or_equiv
_atom_site_adp_type
_atom_site_occupancy
_atom_site_symmetry_multiplicity
_atom_site_calc_flag
_atom_site_refinement_flags
_atom_site_disorder_assembly
_atom_site_disorder_group
W1 W 0.20762(3) 0.07949(4) 0.42798(7) 0.0316(2) Uani 1 1 d . . .
W2 W 0.11428(3) 0.15267(4) 0.25997(6) 0.0260(2) Uani 1 1 d . . .
W3 W -0.01084(3) 0.07227(4) 0.17112(6) 0.0243(2) Uani 1 1 d . . .
W4 W 0.28529(3) 0.15182(4) 0.13106(7) 0.0324(2) Uani 1 1 d . . .
W5 W 0.08156(3) 0.08194(4) 0.41285(6) 0.0288(2) Uani 1 1 d . . .
W6 W 0.38057(3) 0.07928(5) 0.29949(7) 0.0394(3) Uani 1 1 d . . .
W7 W 0.24556(4) 0.07232(4) -0.08533(7) 0.0347(2) Uani 1 1 d . . .
W8 W 0.38056(4) 0.08213(5) 0.08861(8) 0.0417(3) Uani 1 1 d . . .
Si1 Si 0.2788(3) 0.0000 0.1243(6) 0.028(2) Uani 1 2 d S . .
Si2 Si 0.1110(3) 0.0000 0.2499(6) 0.0219(18) Uani 1 2 d S . .
Cu1 Cu 0.0000 0.0000 0.0000 0.0235(11) Uani 1 4 d S . .
Cu2 Cu 0.15374(14) 0.0000 -0.0472(3) 0.0263(8) Uani 1 2 d S . .
Cu3 Cu 0.18989(9) 0.06389(11) 0.17656(18) 0.0247(6) Uani 1 1 d . . .
Cu4 Cu 0.14467(10) 0.12745(11) -0.05268(19) 0.0281(6) Uani 1 1 d . . .
Cu5 Cu 0.28287(14) 0.0000 0.3410(3) 0.0321(9) Uani 1 2 d S . .
O1 O 0.1474(7) 0.0000 0.1920(14) 0.028(5) Uani 1 2 d S . .
O2 O 0.0193(5) 0.0653(6) 0.3075(9) 0.028(3) Uani 1 1 d . . .
O3 O 0.2399(8) 0.0000 0.1759(14) 0.030(5) Uani 1 2 d S . .
O4 O 0.2421(7) 0.0000 -0.1483(15) 0.039(6) Uani 1 2 d S . .
O5 O 0.1250(5) 0.0586(5) 0.3161(8) 0.017(3) Uani 1 1 d . . .
O6 O 0.0487(6) 0.0000 0.1878(13) 0.016(4) Uani 1 2 d S . .
O7 O 0.2381(5) 0.1247(7) 0.1665(11) 0.037(4) Uani 1 1 d . . .
O8 O 0.2365(5) 0.0588(7) 0.3501(11) 0.034(4) Uani 1 1 d . . .
O9 O 0.1698(5) 0.0646(6) -0.1151(9) 0.030(3) Uani 1 1 d . . .
O10 O -0.0284(5) 0.0596(6) 0.0520(11) 0.030(4) Uani 1 1 d . . .
O11 O 0.2485(7) 0.0000 0.0149(13) 0.022(4) Uani 1 2 d S . .
O12 O 0.1802(5) 0.1527(6) 0.3634(10) 0.032(4) Uani 1 1 d . . .
O13 O 0.0874(8) 0.0000 0.4362(15) 0.036(5) Uani 1 2 d S . .
O14 O 0.1438(5) 0.1259(6) 0.1847(10) 0.027(3) Uani 1 1 d . . .
O15 O 0.3444(6) 0.1503(7) 0.2469(11) 0.042(4) Uani 1 1 d . . .
O16 O -0.0474(7) 0.0000 0.1790(13) 0.021(4) Uani 1 2 d S . .
O17 O 0.3451(6) 0.1517(7) 0.0881(11) 0.042(4) Uani 1 1 d . . .
O18 O 0.2069(8) 0.0000 0.4644(14) 0.033(5) Uani 1 2 d S . .
O19 O 0.2725(5) 0.2259(7) 0.1210(11) 0.035(4) Uani 1 1 d . . .
O20 O 0.1543(6) 0.0911(6) 0.4838(10) 0.031(4) Uani 1 1 d . . .
O21 O 0.3177(5) 0.0584(7) 0.1543(11) 0.036(4) Uani 1 1 d . . .
O22 O 0.3343(5) 0.0585(6) 0.3447(10) 0.031(4) Uani 1 1 d . . .
O23 O 0.0836(6) 0.1530(7) 0.3547(11) 0.036(4) Uani 1 1 d . . .
O24 O -0.0607(6) 0.1204(6) 0.1643(10) 0.034(4) Uani 1 1 d . . .
O25 O 0.0544(6) 0.1048(7) 0.4862(10) 0.037(4) Uani 1 1 d . D .
O26 O 0.3913(8) 0.0000 0.0927(15) 0.046(6) Uani 1 2 d S . .
O27 O 0.2602(6) 0.1069(8) 0.5192(11) 0.045(4) Uani 1 1 d . . .
O28 O 0.2412(6) 0.1195(7) -0.1712(12) 0.042(4) Uani 1 1 d . . .
O29 O 0.0454(5) 0.1243(6) 0.1846(10) 0.029(3) Uani 1 1 d U . .
O30 O 0.3194(6) 0.0660(7) -0.0259(11) 0.040(4) Uani 1 1 d . . .
O31 O 0.1054(7) 0.2252(7) 0.2329(12) 0.045(4) Uani 1 1 d . . .
O32 O 0.4308(6) 0.1074(9) 0.3925(13) 0.060(5) Uani 1 1 d . . .
O33 O 0.4252(6) 0.1067(8) 0.0486(13) 0.050(5) Uani 1 1 d U . .
O34 O 0.4019(8) 0.0000 0.3003(16) 0.040(6) Uani 1 2 d S . .
O35 O 0.2457(5) 0.1255(7) 0.0066(10) 0.034(4) Uani 1 1 d . . .
O36 O 0.4173(5) 0.0921(7) 0.2141(11) 0.038(4) Uani 1 1 d U . .
O37 O 0.1390(5) 0.0621(6) 0.0186(10) 0.029(3) Uani 1 1 d U . .
O38 O 0.1245(6) 0.1802(7) 0.0247(11) 0.037(4) Uani 1 1 d . . .
O39 O 0.1513(6) 0.1910(6) -0.1288(11) 0.039(4) Uani 1 1 d . . .
Na1 Na 0.0000 0.1755(9) 0.0000 0.097(6) Uani 1 2 d SU . .
Na2 Na 0.3280(6) 0.1775(7) 0.5335(12) 0.069(4) Uani 0.75 1 d PDU . .
Na3 Na 0.2877(15) 0.1774(18) 0.371(3) 0.046(10) Uani 0.25 1 d PU . .
Na4 Na 0.0458(7) 0.1631(8) 0.6465(11) 0.079(5) Uani 0.75 1 d P . .
Na5 Na 0.1747(7) 0.2807(8) 0.0644(15) 0.095(6) Uani 0.75 1 d P . .
Na6 Na 0.0711(11) 0.2668(12) -0.205(2) 0.089(8) Uani 0.50 1 d PU . .
OW1 O 0.190(3) 0.0000 -0.356(5) 0.09(2) Uani 0.50 2 d SPU A 1
OW2 O 0.161(3) 0.0000 -0.362(5) 0.08(2) Uani 0.50 2 d SPU B 2
OW3 O 0.505(3) 0.0000 0.254(5) 0.08(2) Uani 0.40 2 d SPU . .
OW4 O 0.366(2) 0.0000 -0.138(4) 0.069(16) Uani 0.50 2 d SPU . .
OW5 O 0.335(3) 0.0000 0.530(6) 0.27(4) Uani 1 2 d SU . .
OW7 O 0.5000 0.101(2) 0.0000 0.037(11) Uiso 0.50 2 d SP C 1
OW7A O 0.487(2) 0.149(3) -0.035(4) 0.040(17) Uiso 0.25 1 d P . 2
OW6 O 0.341(3) 0.177(3) 0.683(2) 0.06(2) Uiso 0.25 1 d PD . .
OW8 O 0.1923(15) 0.1504(17) 0.646(3) 0.054(10) Uani 0.46 1 d PU . .
OW9 O -0.0074(16) 0.261(2) 0.108(3) 0.086(15) Uani 0.50 1 d P . .
OW10 O 0.1134(13) 0.0749(15) -0.294(2) 0.144(12) Uani 1 1 d U . .
OW11 O -0.0311(12) 0.0000 0.4351(8) 0.16(2) Uani 1 2 d SD . .
OW12 O 0.331(2) 0.250(2) 0.422(4) 0.067(15) Uiso 0.38 1 d P . .
OW13 O 0.130(3) 0.240(3) 0.646(5) 0.044(18) Uiso 0.25 1 d P D 1
OW14 O 0.109(3) 0.258(3) 0.615(5) 0.045(19) Uiso 0.25 1 d P D 2
OW15 O 0.247(3) 0.220(3) 0.300(5) 0.07(2) Uiso 0.30 1 d P . .
OW16 O 0.301(5) 0.0000 -0.325(9) 0.07(3) Uiso 0.25 2 d SP . .
OW17 O 0.273(3) 0.234(3) 0.727(5) 0.13(2) Uiso 0.45 1 d P . .
OW18 O 0.284(3) 0.246(3) 0.520(5) 0.06(2) Uiso 0.25 1 d P . .
OW19 O 0.284(4) 0.037(4) -0.306(7) 0.05(2) Uiso 0.19 1 d P . .
OW20 O 0.513(5) 0.0000 0.482(10) 0.09(4) Uiso 0.24 2 d SP . .
OW21 O 0.547(4) 0.0000 0.447(7) 0.08(3) Uiso 0.30 2 d SP . .
Cu6 Cu -0.0400(3) 0.0000 0.3054(5) 0.058(2) Uani 0.50 2 d SPD . .
Na7 Na -0.0400(3) 0.0000 0.3054(5) 0.058(2) Uani 0.50 2 d SPD . .

loop_
_atom_site_aniso_label
_atom_site_aniso_U_11
_atom_site_aniso_U_22
_atom_site_aniso_U_33
_atom_site_aniso_U_23
_atom_site_aniso_U_13
_atom_site_aniso_U_12
W1 0.0238(4) 0.0352(5) 0.0326(5) -0.0066(4) 0.0079(4) -0.0031(4)
W2 0.0255(4) 0.0192(5) 0.0350(6) -0.0049(4) 0.0140(4) -0.0032(4)
W3 0.0191(4) 0.0198(5) 0.0334(5) -0.0015(4) 0.0098(4) 0.0013(3)
W4 0.0239(4) 0.0302(5) 0.0444(6) -0.0002(4) 0.0151(5) -0.0085(4)
W5 0.0289(4) 0.0329(5) 0.0271(5) -0.0045(4) 0.0138(4) -0.0002(4)
W6 0.0217(4) 0.0487(6) 0.0428(6) -0.0028(5) 0.0077(4) -0.0082(4)
W7 0.0297(5) 0.0406(6) 0.0383(6) 0.0055(5) 0.0184(5) -0.0018(4)
W8 0.0228(5) 0.0528(7) 0.0533(7) 0.0022(6) 0.0191(5) -0.0062(5)
Si1 0.013(4) 0.035(5) 0.038(6) 0.000 0.010(4) 0.000
Si2 0.021(4) 0.022(4) 0.023(5) 0.000 0.009(4) 0.000
Cu1 0.022(2) 0.018(3) 0.034(3) 0.000 0.015(2) 0.000
Cu2 0.0276(18) 0.0199(19) 0.034(2) 0.000 0.0145(18) 0.000
Cu3 0.0207(12) 0.0196(13) 0.0361(16) -0.0022(12) 0.0138(12) -0.0023(10)
Cu4 0.0277(13) 0.0221(14) 0.0359(17) 0.0025(12) 0.0143(13) -0.0038(11)
Cu5 0.0223(18) 0.030(2) 0.043(3) 0.000 0.0125(19) 0.000
O1 0.021(10) 0.034(12) 0.032(13) 0.000 0.014(10) 0.000
O2 0.024(7) 0.038(9) 0.025(9) -0.003(7) 0.013(7) -0.011(7)
O3 0.052(13) 0.021(11) 0.029(13) 0.000 0.029(11) 0.000
O4 0.014(10) 0.046(15) 0.042(15) 0.000 -0.006(10) 0.000
O5 0.027(7) 0.013(7) 0.015(7) 0.006(5) 0.012(6) -0.001(6)
O6 0.013(8) 0.005(9) 0.033(12) 0.000 0.013(9) 0.000
O7 0.023(7) 0.044(10) 0.053(11) -0.020(8) 0.024(8) -0.017(7)
O8 0.030(8) 0.038(9) 0.044(10) 0.003(8) 0.026(8) 0.006(7)
O9 0.036(8) 0.039(9) 0.013(8) 0.005(7) 0.007(7) -0.001(7)
O10 0.036(8) 0.023(8) 0.042(10) 0.000(7) 0.028(8) -0.005(7)
O11 0.022(10) 0.019(10) 0.034(12) 0.000 0.020(10) 0.000
O12 0.034(8) 0.022(8) 0.031(9) 0.008(7) 0.004(7) -0.011(7)
O13 0.029(11) 0.045(14) 0.032(13) 0.000 0.009(10) 0.000
O14 0.016(7) 0.025(8) 0.039(9) -0.004(7) 0.010(7) 0.004(6)
O15 0.031(8) 0.040(10) 0.035(10) -0.003(8) -0.008(7) -0.010(7)
O16 0.019(9) 0.018(10) 0.024(11) 0.000 0.007(9) 0.000
O17 0.039(9) 0.049(11) 0.042(11) 0.001(9) 0.020(8) -0.025(8)
O18 0.045(13) 0.039(13) 0.017(12) 0.000 0.012(10) 0.000
O19 0.032(8) 0.034(9) 0.043(10) -0.002(8) 0.018(8) -0.012(7)
O20 0.035(8) 0.033(9) 0.022(8) -0.009(7) 0.007(7) 0.003(7)
O21 0.030(8) 0.046(10) 0.040(10) 0.000(8) 0.023(8) -0.006(7)
O22 0.027(8) 0.029(9) 0.035(9) -0.002(7) 0.012(7) -0.006(7)
O23 0.037(8) 0.041(10) 0.042(10) -0.022(8) 0.029(8) -0.013(7)
O24 0.038(8) 0.032(9) 0.019(8) -0.001(7) -0.001(7) 0.018(7)
O25 0.043(9) 0.041(10) 0.028(10) -0.012(8) 0.015(8) 0.007(8)
O26 0.018(10) 0.09(2) 0.031(14) 0.000 0.008(10) 0.000
O27 0.037(9) 0.058(12) 0.031(10) -0.023(9) 0.004(8) -0.025(8)
O28 0.039(9) 0.037(10) 0.059(12) 0.015(9) 0.028(9) -0.003(8)
O29 0.024(6) 0.020(6) 0.040(7) 0.014(6) 0.011(6) 0.009(5)
O30 0.039(9) 0.049(11) 0.046(11) 0.005(9) 0.030(9) -0.005(8)
O31 0.058(11) 0.028(9) 0.052(12) -0.001(8) 0.024(10) 0.000(8)
O32 0.027(9) 0.074(14) 0.056(13) -0.017(11) -0.009(8) -0.014(9)
O33 0.033(7) 0.055(8) 0.068(9) 0.004(7) 0.025(7) -0.015(6)
O34 0.021(11) 0.042(14) 0.049(16) 0.000 0.007(11) 0.000
O35 0.014(7) 0.050(10) 0.039(10) -0.003(8) 0.012(7) -0.016(7)
O36 0.017(6) 0.048(8) 0.044(8) 0.000(6) 0.009(6) -0.007(6)
O37 0.027(6) 0.021(6) 0.036(7) -0.003(6) 0.010(6) -0.011(5)
O38 0.033(8) 0.030(9) 0.051(11) 0.007(8) 0.021(8) 0.004(7)
O39 0.040(9) 0.027(9) 0.059(12) 0.002(8) 0.030(9) -0.008(7)
Na1 0.103(10) 0.084(10) 0.093(10) 0.000 0.027(8) 0.000
Na2 0.070(7) 0.052(7) 0.080(8) -0.020(6) 0.025(7) -0.014(6)
Na3 0.047(12) 0.049(13) 0.055(13) -0.007(9) 0.033(10) -0.001(9)
Na4 0.093(12) 0.097(14) 0.043(10) -0.024(9) 0.023(9) -0.047(11)
Na5 0.091(13) 0.064(12) 0.131(19) -0.006(12) 0.045(13) -0.026(10)
Na6 0.086(11) 0.073(11) 0.096(12) 0.011(9) 0.023(9) -0.011(8)
OW1 0.09(2) 0.09(3) 0.09(2) 0.000 0.037(13) 0.000
OW2 0.07(2) 0.08(2) 0.07(2) 0.000 0.031(12) 0.000
OW3 0.08(2) 0.08(2) 0.08(2) 0.000 0.029(13) 0.000
OW4 0.069(18) 0.072(19) 0.069(19) 0.000 0.031(11) 0.000
OW5 0.27(4) 0.27(4) 0.27(4) 0.000 0.106(17) 0.000
OW8 0.059(11) 0.052(11) 0.050(11) -0.001(5) 0.020(6) -0.002(5)
OW9 0.06(3) 0.10(4) 0.12(4) 0.00(3) 0.05(3) 0.02(2)
OW10 0.144(14) 0.146(15) 0.136(15) -0.006(9) 0.049(10) 0.010(9)
OW11 0.10(3) 0.20(5) 0.24(6) 0.000 0.13(4) 0.000
Cu6 0.049(4) 0.078(6) 0.054(5) 0.000 0.027(4) 0.000
Na7 0.049(4) 0.078(6) 0.054(5) 0.000 0.027(4) 0.000

loop_
_atom_type_symbol
_atom_type_description
_atom_type_scat_dispersion_real
_atom_type_scat_dispersion_imag
_atom_type_scat_source
O O 0.0106 0.0060 'International Tables Vol C Tables 4.2.6.8 and 6.1.1.4'
H H 0.0000 0.0000 'International Tables Vol C Tables 4.2.6.8 and 6.1.1.4'
W W -0.8490 6.8722 'International Tables Vol C Tables 4.2.6.8 and 6.1.1.4'
Cu Cu 0.3201 1.2651 'International Tables Vol C Tables 4.2.6.8 and 6.1.1.4'
Si Si 0.0817 0.0704 'International Tables Vol C Tables 4.2.6.8 and 6.1.1.4'
Na Na 0.0362 0.0249 'International Tables Vol C Tables 4.2.6.8 and 6.1.1.4'

loop_
_geom_angle_atom_site_label_1
_geom_angle_atom_site_label_2
_geom_angle_atom_site_label_3
_geom_angle
_geom_angle_site_symmetry_1
_geom_angle_site_symmetry_3
O27 W1 O8 103.4(7) . .
O27 W1 O18 101.2(8) . .
O8 W1 O18 91.4(7) . .
O27 W1 O12 99.0(7) . .
O8 W1 O12 92.3(7) . .
O18 W1 O12 158.1(7) . .
O27 W1 O20 95.1(7) . .
O8 W1 O20 161.4(6) . .
O18 W1 O20 83.7(7) . .
O12 W1 O20 85.9(6) . .
O27 W1 O5 166.0(6) . .
O8 W1 O5 88.7(6) . .
O18 W1 O5 85.1(7) . .
O12 W1 O5 73.4(5) . .
O20 W1 O5 73.0(5) . .
O27 W1 Na3 65.6(9) . .
O8 W1 Na3 59.0(8) . .
O18 W1 Na3 140.3(9) . .
O12 W1 Na3 57.7(8) . .
O20 W1 Na3 132.6(7) . .
O5 W1 Na3 117.0(8) . .
O31 W2 O14 102.4(7) . .
O31 W2 O12 102.2(7) . .
O14 W2 O12 93.1(6) . .
O31 W2 O29 99.4(7) . .
O14 W2 O29 93.5(6) . .
O12 W2 O29 155.5(6) . .
O31 W2 O23 97.4(7) . .
O14 W2 O23 160.2(6) . .
O12 W2 O23 83.4(6) . .
O29 W2 O23 82.4(6) . .
O31 W2 O5 171.5(6) . .
O14 W2 O5 85.7(5) . .
O12 W2 O5 74.4(5) . .
O29 W2 O5 82.5(5) . .
O23 W2 O5 74.6(5) . .
O24 W3 O10 99.6(6) . .
O24 W3 O29 101.6(7) . .
O10 W3 O29 94.6(6) . .
O24 W3 O16 97.1(7) . .
O10 W3 O16 90.5(7) . .
O29 W3 O16 159.5(6) . .
O24 W3 O2 95.1(6) . .
O10 W3 O2 164.2(6) . .
O29 W3 O2 87.9(6) . .
O16 W3 O2 82.0(7) . .
O24 W3 O6 171.9(6) . .
O10 W3 O6 83.2(7) . .
O29 W3 O6 85.6(5) . .
O16 W3 O6 75.3(5) . .
O2 W3 O6 81.4(6) . .
O24 W3 Cu6 87.7(5) . .
O10 W3 Cu6 128.8(4) . .
O29 W3 Cu6 133.6(5) . .
O16 W3 Cu6 38.4(6) . .
O2 W3 Cu6 45.8(4) . .
O6 W3 Cu6 84.6(4) . .
O19 W4 O7 103.4(7) . .
O19 W4 O15 99.8(7) . .
O7 W4 O15 97.7(7) . .
O19 W4 O35 101.4(7) . .
O7 W4 O35 92.4(6) . .
O15 W4 O35 153.7(7) . .
O19 W4 O17 97.6(7) . .
O7 W4 O17 158.9(7) . .
O15 W4 O17 80.7(7) . .
O35 W4 O17 81.2(6) . .
O19 W4 O21 169.8(6) . .
O7 W4 O21 84.7(6) . .
O15 W4 O21 72.6(6) . .
O35 W4 O21 84.3(6) . .
O17 W4 O21 74.7(6) . .
O25 W5 O20 101.8(7) . .
O25 W5 O23 100.8(7) . .
O20 W5 O23 88.1(6) . .
O25 W5 O13 101.0(8) . .
O20 W5 O13 90.2(8) . .
O23 W5 O13 158.1(8) . .
O25 W5 O2 100.6(6) . .
O20 W5 O2 157.5(6) . .
O23 W5 O2 85.8(6) . .
O13 W5 O2 87.4(8) . .
O25 W5 O5 174.2(6) . .
O20 W5 O5 74.1(5) . .
O23 W5 O5 75.2(5) . .
O13 W5 O5 83.3(7) . .
O2 W5 O5 83.4(5) . .
O32 W6 O22 102.0(8) . .
O32 W6 O34 102.3(9) . .
O22 W6 O34 90.8(8) . .
O32 W6 O15 99.4(8) . .
O22 W6 O15 94.3(7) . .
O34 W6 O15 156.2(9) . .
O32 W6 O36 95.0(8) . .
O22 W6 O36 162.9(6) . .
O34 W6 O36 84.6(8) . .
O15 W6 O36 83.7(7) . .
O32 W6 O21 166.3(8) . .
O22 W6 O21 89.2(6) . .
O34 W6 O21 85.2(8) . .
O15 W6 O21 71.6(6) . .
O36 W6 O21 74.1(5) . .
O28 W7 O30 99.8(7) . .
O28 W7 O35 101.4(7) . .
O30 W7 O35 89.4(6) . .
O28 W7 O4 98.3(8) . .
O30 W7 O4 91.0(7) . .
O35 W7 O4 159.9(8) . .
O28 W7 O9 97.8(6) . .
O30 W7 O9 162.3(6) . .
O35 W7 O9 85.3(6) . .
O4 W7 O9 88.3(7) . .
O28 W7 O11 172.5(7) . .
O30 W7 O11 82.1(6) . .
O35 W7 O11 85.9(6) . .
O4 W7 O11 74.3(7) . .
O9 W7 O11 80.8(6) . .
O33 W8 O17 100.1(7) . .
O33 W8 O36 101.9(7) . .
O17 W8 O36 87.5(7) . .
O33 W8 O26 102.3(8) . .
O17 W8 O26 156.6(7) . .
O36 W8 O26 94.2(8) . .
O33 W8 O30 100.8(7) . .
O17 W8 O30 84.5(7) . .
O36 W8 O30 156.9(6) . .
O26 W8 O30 84.9(8) . .
O33 W8 O21 173.1(7) . .
O17 W8 O21 74.1(6) . .
O36 W8 O21 74.4(5) . .
O26 W8 O21 83.9(7) . .
O30 W8 O21 82.5(5) . .
O3 Si1 O11 113.7(11) . .
O3 Si1 O21 109.8(7) . .
O11 Si1 O21 108.0(7) . .
O3 Si1 O21 109.8(7) . 6
O11 Si1 O21 108.0(7) . 6
O21 Si1 O21 107.3(11) . 6
O6 Si2 O1 113.6(11) . .
O6 Si2 O5 108.4(6) . .
O1 Si2 O5 109.3(6) . .
O6 Si2 O5 108.4(6) . 6
O1 Si2 O5 109.3(6) . 6
O5 Si2 O5 107.9(9) . 6
O10 Cu1 O10 90.4(8) 5 2
O10 Cu1 O10 180.0(9) 5 .
O10 Cu1 O10 89.6(8) 2 .
O10 Cu1 O10 89.6(8) 5 6
O10 Cu1 O10 180.0(9) 2 6
O10 Cu1 O10 90.4(8) . 6
O37 Cu2 O37 96.2(8) . 6
O37 Cu2 O9 179.4(6) . 6
O37 Cu2 O9 84.0(6) 6 6
O37 Cu2 O9 84.0(6) . .
O37 Cu2 O9 179.4(6) 6 .
O9 Cu2 O9 95.9(8) 6 .
O37 Cu2 O11 102.0(5) . .
O37 Cu2 O11 102.0(5) 6 .
O9 Cu2 O11 77.4(5) 6 .
O9 Cu2 O11 77.4(5) . .
O37 Cu2 Cu4 136.4(4) . 6
O37 Cu2 Cu4 40.6(4) 6 6
O9 Cu2 Cu4 43.8(4) 6 6
O9 Cu2 Cu4 139.4(4) . 6
O11 Cu2 Cu4 94.50(8) . 6
O37 Cu2 Cu4 40.6(4) . .
O37 Cu2 Cu4 136.4(4) 6 .
O9 Cu2 Cu4 139.4(4) 6 .
O9 Cu2 Cu4 43.8(4) . .
O11 Cu2 Cu4 94.50(8) . .
Cu4 Cu2 Cu4 170.99(17) 6 .
O14 Cu3 O1 95.5(6) . .
O14 Cu3 O7 88.4(6) . .
O1 Cu3 O7 175.3(7) . .
O14 Cu3 O3 176.7(8) . .
O1 Cu3 O3 84.6(6) . .
O7 Cu3 O3 91.4(6) . .
O14 Cu3 O37 87.9(6) . .
O1 Cu3 O37 89.8(7) . .
O7 Cu3 O37 93.0(6) . .
O3 Cu3 O37 95.4(7) . .
O14 Cu3 Cu3 136.8(4) . 6
O1 Cu3 Cu3 41.5(4) . 6
O7 Cu3 Cu3 134.7(4) . 6
O3 Cu3 Cu3 43.5(4) . 6
O37 Cu3 Cu3 89.0(3) . 6
O37 Cu4 O39 177.1(6) . .
O37 Cu4 O38 89.4(6) . .
O39 Cu4 O38 93.6(6) . .
O37 Cu4 O9 82.5(6) . .
O39 Cu4 O9 94.6(6) . .
O38 Cu4 O9 170.9(6) . .
O37 Cu4 O24 96.5(5) . 2
O39 Cu4 O24 83.2(6) . 2
O38 Cu4 O24 94.9(6) . 2
O9 Cu4 O24 90.1(6) . 2
O37 Cu4 Cu2 40.1(4) . .
O39 Cu4 Cu2 137.0(5) . .
O38 Cu4 Cu2 129.4(5) . .
O9 Cu4 Cu2 42.8(4) . .
O24 Cu4 Cu2 90.0(4) 2 .
O8 Cu5 O8 90.0(9) . 6
O8 Cu5 O22 174.2(7) . 6
O8 Cu5 O22 90.9(6) 6 6
O8 Cu5 O22 90.9(6) . .
O8 Cu5 O22 174.2(7) 6 .
O22 Cu5 O22 87.6(8) 6 .
O8 Cu5 O3 92.0(6) . .
O8 Cu5 O3 92.0(6) 6 .
O22 Cu5 O3 93.7(6) 6 .
O22 Cu5 O3 93.7(6) . .
Si2 O1 Cu3 128.0(6) . .
Si2 O1 Cu3 128.0(6) . 6
Cu3 O1 Cu3 97.0(8) . 6
W5 O2 W3 141.5(7) . .
W5 O2 Cu6 123.2(7) . .
W3 O2 Cu6 93.3(6) . .
Si1 O3 Cu3 127.4(6) . .
Si1 O3 Cu3 127.4(6) . 6
Cu3 O3 Cu3 93.0(8) . 6
Si1 O3 Cu5 115.5(12) . .
Cu3 O3 Cu5 91.7(6) . .
Cu3 O3 Cu5 91.7(6) 6 .
W7 O4 W7 118.8(12) . 6
Si2 O5 W2 122.9(7) . .
Si2 O5 W1 124.6(7) . .
W2 O5 W1 92.5(4) . .
Si2 O5 W5 123.6(6) . .
W2 O5 W5 91.6(4) . .
W1 O5 W5 92.5(4) . .
Si2 O6 W3 128.2(5) . .
Si2 O6 W3 128.2(5) . 6
W3 O6 W3 93.5(6) . 6
W4 O7 Cu3 154.1(9) . .
W1 O8 Cu5 137.7(9) . .
W1 O8 Na3 90.3(9) . .
Cu5 O8 Na3 110.1(9) . .
W7 O9 Cu2 112.6(7) . .
W7 O9 Cu4 111.1(7) . .
Cu2 O9 Cu4 93.4(6) . .
W3 O10 Cu1 126.4(8) . .
W3 O10 Na1 99.6(6) . .
Cu1 O10 Na1 108.1(5) . .
Si1 O11 W7 128.5(5) . 6
Si1 O11 W7 128.5(5) . .
W7 O11 W7 92.6(7) 6 .
Si1 O11 Cu2 117.1(9) . .
W7 O11 Cu2 89.0(6) 6 .
W7 O11 Cu2 89.0(6) . .
W2 O12 W1 119.5(7) . .
W2 O12 Na3 128.4(10) . .
W1 O12 Na3 88.5(9) . .
W5 O13 W5 159.2(13) . 6
W2 O14 Cu3 140.5(8) . .
W6 O15 W4 122.1(8) . .
Cu6 O16 W3 103.0(6) . .
Cu6 O16 W3 103.0(6) . 6
W3 O16 W3 114.4(8) . 6
W8 O17 W4 119.8(7) . .
W8 O17 Na5 113.4(8) . 7
W4 O17 Na5 113.8(8) . 7
W8 O17 Na6 104.9(8) . 7
W4 O17 Na6 108.5(9) . 7
Na5 O17 Na6 92.0(8) 7 7
W1 O18 W1 143.8(11) 6 .
W4 O19 Na5 127.5(7) . .
W5 O20 W1 120.4(7) . .
Si1 O21 W4 122.7(8) . .
Si1 O21 W6 126.2(9) . .
W4 O21 W6 93.3(6) . .
Si1 O21 W8 123.0(8) . .
W4 O21 W8 91.2(5) . .
W6 O21 W8 90.8(5) . .
W6 O22 Cu5 144.6(9) . .
W5 O23 W2 118.5(7) . .
W3 O24 Cu4 128.4(8) . 2
W5 O25 Na4 159.3(8) . .
W8 O26 W8 163.3(11) . 6
W1 O27 Na2 133.1(10) . .
W3 O29 W2 147.7(8) . .
W3 O29 Na1 97.8(6) . .
W2 O29 Na1 114.5(6) . .
W7 O30 W8 144.1(9) . .
W6 O34 W6 144.3(11) . 6
W7 O35 W4 144.7(8) . .
W8 O36 W6 120.7(7) . .
Cu2 O37 Cu4 99.3(7) . .
Cu2 O37 Cu3 116.3(7) . .
Cu4 O37 Cu3 118.1(6) . .
Cu4 O38 Na5 115.8(8) . .
Cu4 O39 Na6 119.7(8) . .
OW9 Na1 OW9 86(2) . 2
OW9 Na1 O29 145.9(11) . 2
OW9 Na1 O29 75.5(11) 2 2
OW9 Na1 O29 75.5(11) . .
OW9 Na1 O29 145.9(11) 2 .
O29 Na1 O29 133.4(9) 2 .
OW9 Na1 O10 158.3(11) . 2
OW9 Na1 O10 111.8(10) 2 2
O29 Na1 O10 54.5(5) 2 2
O29 Na1 O10 82.9(6) . 2
OW9 Na1 O10 111.8(10) . .
OW9 Na1 O10 158.3(11) 2 .
O29 Na1 O10 82.9(6) 2 .
O29 Na1 O10 54.5(5) . .
O10 Na1 O10 54.2(6) 2 .
OW18 Na2 OW6 87(3) . .
OW18 Na2 Na3 83(3) . .
OW6 Na2 Na3 163(2) . .
OW18 Na2 O27 96(2) . .
OW6 Na2 O27 84(2) . .
Na3 Na2 O27 83.9(11) . .
OW18 Na2 OW12 65(2) . .
OW6 Na2 OW12 137(2) . .
Na3 Na2 OW12 49.1(16) . .
O27 Na2 OW12 129.3(15) . .
OW15 Na3 OW12 85(3) . .
OW15 Na3 Na2 132(3) . .
OW12 Na3 Na2 67(2) . .
OW15 Na3 OW17 11(3) . 7_556
OW12 Na3 OW17 75(2) . 7_556
Na2 Na3 OW17 123(2) . 7_556
OW15 Na3 OW18 90(3) . .
OW12 Na3 OW18 55(2) . .
Na2 Na3 OW18 41.7(16) . .
OW17 Na3 OW18 82(2) 7_556 .
OW15 Na3 O12 71(3) . .
OW12 Na3 O12 126(2) . .
Na2 Na3 O12 93.5(12) . .
OW17 Na3 O12 75.1(17) 7_556 .
OW18 Na3 O12 76.5(16) . .
OW15 Na3 O8 108(3) . .
OW12 Na3 O8 164(3) . .
Na2 Na3 O8 96.5(14) . .
OW17 Na3 O8 117(2) 7_556 .
OW18 Na3 O8 113.9(19) . .
O12 Na3 O8 53.8(7) . .
OW15 Na3 W1 104(3) . .
OW12 Na3 W1 138(2) . .
Na2 Na3 W1 77.3(11) . .
OW17 Na3 W1 108.8(18) 7_556 .
OW18 Na3 W1 83.7(17) . .
O12 Na3 W1 33.8(5) . .
O8 Na3 W1 30.7(4) . .
OW10 Na4 OW13 90.7(18) 1_556 .
OW10 Na4 OW14 104.1(18) 1_556 .
OW13 Na4 OW14 14.2(16) . .
OW10 Na4 O25 71.5(9) 1_556 .
OW13 Na4 O25 85.8(15) . .
OW14 Na4 O25 85.6(15) . .
OW10 Na4 Na6 112.3(11) 1_556 1_556
OW13 Na4 Na6 68.1(15) . 1_556
OW14 Na4 Na6 67.8(15) . 1_556
O25 Na4 Na6 153.3(8) . 1_556
OW10 Na4 Na7 42.8(8) 1_556 5_556
OW13 Na4 Na7 133.3(16) . 5_556
OW14 Na4 Na7 145.8(16) . 5_556
O25 Na4 Na7 76.3(5) . 5_556
Na6 Na4 Na7 125.4(7) 1_556 5_556
O38 Na5 O17 112.1(9) . 7
O38 Na5 O19 91.9(7) . .
O17 Na5 O19 111.2(8) 7 .
O38 Na5 Na6 66.6(7) . .
O17 Na5 Na6 46.1(6) 7 .
O19 Na5 Na6 118.8(8) . .
O39 Na6 OW9 107.9(14) . 2
O39 Na6 O17 80.1(8) . 7
OW9 Na6 O17 100.6(14) 2 7
O39 Na6 Na4 75.9(9) . 1_554
OW9 Na6 Na4 112.4(13) 2 1_554
O17 Na6 Na4 143.7(11) 7 1_554
O39 Na6 Na5 58.5(7) . .
OW9 Na6 Na5 75.3(12) 2 .
O17 Na6 Na5 42.0(5) 7 .
Na4 Na6 Na5 133.1(9) 1_554 .
Na1 OW9 Na6 128.8(19) . 2
Na7 OW10 Na4 93.5(11) 5 1_554
Na3 OW12 Na2 63.7(19) . .
OW17 OW15 Na3 155(8) 7_556 .
OW19 OW16 OW19 106(10) . 6
OW15 OW17 Na3 14(4) 7_556 7_556
OW18 OW18 Na2 132(7) 7_556 .
OW18 OW18 Na3 98(6) 7_556 .
Na2 OW18 Na3 55(2) . .
OW16 OW19 OW19 37(8) . 6
OW20 OW20 OW21 175(10) 5_656 .
O16 Cu6 OW11 178.9(11) . .
O16 Cu6 O2 77.5(5) . 6
OW11 Cu6 O2 101.8(8) . 6
O16 Cu6 O2 77.5(5) . .
OW11 Cu6 O2 101.8(8) . .
O2 Cu6 O2 85.3(8) 6 .
O16 Cu6 W3 38.6(3) . 6
OW11 Cu6 W3 140.9(5) . 6
O2 Cu6 W3 40.9(4) 6 6
O2 Cu6 W3 88.4(4) . 6
O16 Cu6 W3 38.6(3) . .
OW11 Cu6 W3 140.9(5) . .
O2 Cu6 W3 88.4(4) 6 .
O2 Cu6 W3 40.9(4) . .
W3 Cu6 W3 65.10(15) 6 .

loop_
_geom_bond_atom_site_label_1
_geom_bond_atom_site_label_2
_geom_bond_distance
_geom_bond_site_symmetry_2
W1 O27 1.717(14) .
W1 O8 1.799(13) .
W1 O18 1.915(6) .
W1 O12 1.958(14) .
W1 O20 2.026(14) .
W1 O5 2.320(13) .
W1 Na3 3.52(4) .
W2 O31 1.710(16) .
W2 O14 1.817(13) .
W2 O12 1.913(14) .
W2 O29 1.914(14) .
W2 O23 2.020(14) .
W2 O5 2.308(12) .
W3 O24 1.733(13) .
W3 O10 1.803(15) .
W3 O29 1.900(13) .
W3 O16 1.969(9) .
W3 O2 2.017(14) .
W3 O6 2.272(11) .
W3 Cu6 3.076(6) .
W4 O19 1.728(15) .
W4 O7 1.733(13) .
W4 O15 1.924(15) .
W4 O35 1.953(15) .
W4 O17 2.030(15) .
W4 O21 2.290(16) .
W5 O25 1.716(14) .
W5 O20 1.883(14) .
W5 O23 1.888(16) .
W5 O13 1.908(4) .
W5 O2 1.908(13) .
W5 O5 2.377(12) .
W6 O32 1.707(16) .
W6 O22 1.772(13) .
W6 O34 1.907(6) .
W6 O15 1.919(16) .
W6 O36 2.031(15) .
W6 O21 2.335(16) .
W7 O28 1.720(15) .
W7 O30 1.879(15) .
W7 O35 1.915(15) .
W7 O4 1.924(12) .
W7 O9 1.958(14) .
W7 O11 2.290(13) .
W8 O33 1.699(15) .
W8 O17 1.868(17) .
W8 O36 1.875(16) .
W8 O26 1.901(3) .
W8 O30 1.973(17) .
W8 O21 2.430(13) .
Si1 O3 1.60(2) .
Si1 O11 1.62(2) .
Si1 O21 1.661(15) .
Si1 O21 1.661(15) 6
Si2 O6 1.606(18) .
Si2 O1 1.623(19) .
Si2 O5 1.661(13) .
Si2 O5 1.661(13) 6
Cu1 O10 1.925(14) 5
Cu1 O10 1.925(14) 2
Cu1 O10 1.925(14) .
Cu1 O10 1.925(14) 6
Cu2 O37 1.911(14) .
Cu2 O37 1.911(14) 6
Cu2 O9 1.993(14) 6
Cu2 O9 1.993(14) .
Cu2 O11 2.398(18) .
Cu2 Cu4 2.927(3) 6
Cu2 Cu4 2.927(3) .
Cu3 O14 1.946(13) .
Cu3 O1 1.953(12) .
Cu3 O7 1.979(14) .
Cu3 O3 2.016(14) .
Cu3 O37 2.361(15) .
Cu3 Cu3 2.926(5) 6
Cu4 O37 1.929(14) .
Cu4 O39 1.958(15) .
Cu4 O38 1.968(15) .
Cu4 O9 2.031(15) .
Cu4 O24 2.300(14) 2
Cu5 O8 1.905(14) .
Cu5 O8 1.905(14) 6
Cu5 O22 1.935(14) 6
Cu5 O22 1.935(14) .
Cu5 O3 2.44(2) .
O1 Cu3 1.953(12) 6
O2 Cu6 2.208(14) .
O3 Cu3 2.016(14) 6
O4 W7 1.924(12) 6
O6 W3 2.272(11) 6
O8 Na3 3.02(4) .
O10 Na1 2.98(2) .
O11 W7 2.290(13) 6
O12 Na3 2.98(4) .
O13 W5 1.908(4) 6
O16 Cu6 1.96(2) .
O16 W3 1.969(9) 6
O17 Na5 2.77(3) 7
O17 Na6 2.98(3) 7
O18 W1 1.915(6) 6
O19 Na5 2.78(2) .
O24 Cu4 2.300(14) 2
O25 Na4 3.00(2) .
O26 W8 1.901(3) 6
O27 Na2 2.41(2) .
O29 Na1 2.965(16) .
O34 W6 1.907(6) 6
O38 Na5 2.63(2) .
O39 Na6 2.69(3) .
Na1 OW9 2.68(5) .
Na1 OW9 2.68(5) 2
Na1 O29 2.965(16) 2
Na1 O10 2.98(2) 2
Na2 OW18 1.95(7) .
Na2 OW6 2.28(2) .
Na2 Na3 2.40(5) .
Na2 OW12 2.47(6) .
Na3 OW15 1.58(8) .
Na3 OW12 2.02(7) .
Na3 OW17 2.71(9) 7_556
Na3 OW18 2.91(8) .
Na4 OW10 2.65(4) 1_556
Na4 OW13 2.91(7) .
Na4 OW14 2.95(7) .
Na4 Na6 3.24(3) 1_556
Na4 Na7 3.830(19) 5_556
Na5 O17 2.77(3) 7
Na5 Na6 4.14(4) .
Na6 OW9 2.78(5) 2
Na6 O17 2.98(3) 7
Na6 Na4 3.24(3) 1_554
OW7A OW7A 1.07(11) 2_655
OW9 Na6 2.78(5) 2
OW10 Na7 2.61(3) 5
OW10 Na4 2.65(4) 1_554
OW11 Cu6 1.9998(15) .
OW15 OW17 1.18(8) 7_556
OW16 OW19 1.06(10) .
OW16 OW19 1.06(10) 6
OW17 OW15 1.18(8) 7_556
OW17 Na3 2.71(9) 7_556
OW18 OW18 1.71(14) 7_556
OW19 OW19 1.69(19) 6
OW20 OW20 1.1(2) 5_656
OW20 OW21 1.25(13) .
Cu6 O2 2.208(14) 6
Cu6 W3 3.076(6) 6
